data_2209644
loop_
_publ_author_name
'Wang, Hong-Xing'
'Gao, Ren-Qing'
'Wu, Hong-Fei'
'Geng, Feng-Ying'
'Yang, Xiao-Li'

_publ_section_title
;
 {[<i>N</i>-(4-Chlorophenyl)-<i>N</i>-methylamino]methyl}ferrocene
;
_journal_issue 7
_journal_name_full 'Acta Crystallographica Section E'
_journal_page_first m1494
_journal_page_last m1495
_journal_paper_doi 10.1107/S1600536806021155
_journal_volume 62
_journal_year 2006
_chemical_formula_iupac '[Fe (C5 H5) (C13 H13 Cl N]'
_chemical_formula_moiety 'C18 H18 Cl Fe N'
_chemical_formula_sum 'C18 H18 Cl Fe N'
_chemical_formula_weight 339.63
_chemical_melting_point 371
_chemical_name_systematic
;
 [N-methyl-N-(4-chlorophenyl)amino]methylferrocene
;
_space_group_IT_number 61
_symmetry_cell_setting orthorhombic
_symmetry_space_group_name_Hall '-P 2ac 2ab'
_symmetry_space_group_name_H-M 'P b c a'
_atom_sites_solution_hydrogens geom
_atom_sites_solution_primary direct
_atom_sites_solution_secondary difmap
_cell_angle_alpha 90.00
_cell_angle_beta 90.00
_cell_angle_gamma 90.00
_cell_formula_units_Z 8
_cell_length_a 10.093(2)
_cell_length_b 8.8080(19)
_cell_length_c 35.159(8)
_cell_measurement_reflns_used 3484
_cell_measurement_temperature 294(2)
_cell_measurement_theta_max 23.41
_cell_measurement_theta_min 2.32
_cell_volume 3125.6(12)
_computing_cell_refinement SMART
_computing_data_collection 'SMART (Bruker, 1997)'
_computing_data_reduction 'SAINT (Bruker, 1997)'
_computing_molecular_graphics 'SHELXTL (Bruker, 1997)'
_computing_publication_material SHELXTL
_computing_structure_refinement 'SHELXL97 (Sheldrick, 1997)'
_computing_structure_solution 'SHELXS97 (Sheldrick, 1997)'
_diffrn_ambient_temperature 294(2)
_diffrn_measured_fraction_theta_full 0.999
_diffrn_measured_fraction_theta_max 0.999
_diffrn_measurement_device_type 'Bruker CCD area-detector'
_diffrn_measurement_method '\f and \w scans'
_diffrn_radiation_monochromator graphite
_diffrn_radiation_source 'fine-focus sealed tube'
_diffrn_radiation_type MoK\a
_diffrn_radiation_wavelength 0.71073
_diffrn_reflns_av_R_equivalents 0.0498
_diffrn_reflns_av_sigmaI/netI 0.0355
_diffrn_reflns_limit_h_max 10
_diffrn_reflns_limit_h_min -12
_diffrn_reflns_limit_k_max 6
_diffrn_reflns_limit_k_min -10
_diffrn_reflns_limit_l_max 36
_diffrn_reflns_limit_l_min -41
_diffrn_reflns_number 14959
_diffrn_reflns_theta_full 25.01
_diffrn_reflns_theta_max 25.01
_diffrn_reflns_theta_min 2.33
_diffrn_standards_decay_% 0
_diffrn_standards_interval_count 0
_diffrn_standards_interval_time 0
_diffrn_standards_number 0
_exptl_absorpt_coefficient_mu 1.128
_exptl_absorpt_correction_T_max 0.901
_exptl_absorpt_correction_T_min 0.709
_exptl_absorpt_correction_type multi-scan
_exptl_absorpt_process_details '(SADABS; Sheldrick, 1996)'
_exptl_crystal_colour yellow
_exptl_crystal_density_diffrn 1.444
_exptl_crystal_density_method 'not measured'
_exptl_crystal_description block
_exptl_crystal_F_000 1408
_exptl_crystal_size_max 0.20
_exptl_crystal_size_mid 0.18
_exptl_crystal_size_min 0.12
_refine_diff_density_max 0.371
_refine_diff_density_min -0.609
_refine_ls_extinction_method none
_refine_ls_goodness_of_fit_ref 1.110
_refine_ls_hydrogen_treatment constr
_refine_ls_matrix_type full
_refine_ls_number_parameters 190
_refine_ls_number_reflns 2752
_refine_ls_number_restraints 6
_refine_ls_restrained_S_all 1.128
_refine_ls_R_factor_all 0.0840
_refine_ls_R_factor_gt 0.0471
_refine_ls_shift/su_max 0.002
_refine_ls_shift/su_mean 0.000
_refine_ls_structure_factor_coef Fsqd
_refine_ls_weighting_details 'calc w=1/[\s^2^(Fo^2^)+(0.0666P)^2^+2.6017P] where P=(Fo^2^+2Fc^2^)/3'
_refine_ls_weighting_scheme calc
_refine_ls_wR_factor_gt 0.1199
_refine_ls_wR_factor_ref 0.1471
_reflns_number_gt 1756
_reflns_number_total 2752
_reflns_threshold_expression I>2\s(I)
_cod_data_source_file sa2008.cif
_cod_data_source_block I
_cod_original_cell_volume 3125.5(12)
_cod_original_sg_symbol_H-M Pbca
_cod_database_code 2209644
_cod_database_fobs_code 2209644

loop_
_symmetry_equiv_pos_as_xyz
'x, y, z'
'-x+1/2, -y, z+1/2'
'-x, y+1/2, -z+1/2'
'x+1/2, -y+1/2, -z'
'-x, -y, -z'
'x-1/2, y, -z-1/2'
'x, -y-1/2, z-1/2'
'-x-1/2, y-1/2, z'

loop_
_atom_site_type_symbol
_atom_site_label
_atom_site_fract_x
_atom_site_fract_y
_atom_site_fract_z
_atom_site_U_iso_or_equiv
_atom_site_adp_type
_atom_site_calc_flag
_atom_site_refinement_flags
_atom_site_occupancy
Fe Fe1 0.50648(6) 0.46481(7) 0.816910(17) 0.0415(2) Uani d . 1
Cl Cl1 1.25825(14) 0.6666(3) 0.94524(5) 0.1024(6) Uani d . 1
N N1 0.7004(4) 0.4684(4) 0.92960(10) 0.0503(9) Uani d . 1
C C1 0.4677(7) 0.2389(6) 0.81454(19) 0.0763(18) Uani d . 1
H H1A 0.5122 0.1608 0.8298 0.092 Uiso calc R 1
C C2 0.3545(7) 0.3171(8) 0.8253(2) 0.096(2) Uani d . 1
H H2A 0.3041 0.3029 0.8489 0.116 Uiso calc R 1
C C3 0.3246(7) 0.4209(8) 0.7953(3) 0.104(2) Uani d U 1
H H3A 0.2495 0.4913 0.7944 0.124 Uiso calc R 1
C C4 0.4220(9) 0.4022(7) 0.7671(2) 0.097(2) Uani d . 1
H H4A 0.4273 0.4578 0.7430 0.117 Uiso calc R 1
C C5 0.5091(7) 0.2895(6) 0.77935(17) 0.0794(18) Uani d . 1
H H5A 0.5869 0.2530 0.7654 0.095 Uiso calc R 1
C C6 0.5153(4) 0.6105(5) 0.86149(13) 0.0495(11) Uani d . 1
H H6A 0.4465 0.6241 0.8809 0.059 Uiso calc R 1
C C7 0.5241(5) 0.6904(5) 0.82700(14) 0.0539(13) Uani d . 1
H H7A 0.4627 0.7692 0.8183 0.065 Uiso calc R 1
C C8 0.6350(5) 0.6382(5) 0.80715(14) 0.0545(12) Uani d . 1
H H8A 0.6647 0.6739 0.7822 0.065 Uiso calc R 1
C C9 0.6967(4) 0.5244(5) 0.82938(13) 0.0475(11) Uani d . 1
H H9A 0.7762 0.4672 0.8223 0.057 Uiso calc R 1
C C10 0.6223(4) 0.5052(4) 0.86345(12) 0.0398(10) Uani d . 1
C C11 0.6504(5) 0.3958(5) 0.89516(12) 0.0495(11) Uani d . 1
H H11A 0.5696 0.3414 0.9013 0.059 Uiso calc R 1
H H11B 0.7150 0.3219 0.8865 0.059 Uiso calc R 1
C C12 0.6026(5) 0.5359(7) 0.95469(14) 0.0668(14) Uani d . 1
H H12A 0.6464 0.5809 0.9761 0.100 Uiso calc R 1
H H12B 0.5425 0.4588 0.9634 0.100 Uiso calc R 1
H H12C 0.5541 0.6125 0.9412 0.100 Uiso calc R 1
C C13 0.8309(4) 0.5140(4) 0.93290(12) 0.0396(10) Uani d . 1
C C14 0.9277(5) 0.4705(5) 0.90647(13) 0.0509(11) Uani d . 1
H H14A 0.9036 0.4105 0.8858 0.061 Uiso calc R 1
C C15 1.0574(5) 0.5147(6) 0.91049(14) 0.0590(13) Uani d . 1
H H15A 1.1203 0.4845 0.8927 0.071 Uiso calc R 1
C C16 1.0944(5) 0.6041(6) 0.94094(15) 0.0575(13) Uani d . 1
C C17 1.0027(5) 0.6471(5) 0.96720(13) 0.0539(12) Uani d . 1
H H17A 1.0284 0.7058 0.9879 0.065 Uiso calc R 1
C C18 0.8731(5) 0.6045(5) 0.96335(12) 0.0485(11) Uani d . 1
H H18A 0.8116 0.6363 0.9814 0.058 Uiso calc R 1

loop_
_atom_site_aniso_label
_atom_site_aniso_U_11
_atom_site_aniso_U_22
_atom_site_aniso_U_33
_atom_site_aniso_U_12
_atom_site_aniso_U_13
_atom_site_aniso_U_23
Fe1 0.0445(4) 0.0382(4) 0.0417(4) -0.0011(3) -0.0099(3) -0.0058(3)
Cl1 0.0542(8) 0.1554(18) 0.0976(12) -0.0180(10) -0.0097(8) -0.0078(11)
N1 0.055(2) 0.059(2) 0.037(2) -0.0058(19) -0.0027(17) -0.0009(18)
C1 0.090(4) 0.044(3) 0.095(5) -0.015(3) -0.032(4) -0.005(3)
C2 0.075(4) 0.093(5) 0.121(6) -0.047(4) -0.007(4) -0.015(5)
C3 0.067(4) 0.083(4) 0.162(6) 0.005(3) -0.057(4) -0.039(5)
C4 0.155(7) 0.057(4) 0.079(5) -0.006(4) -0.070(5) -0.012(3)
C5 0.119(5) 0.057(4) 0.062(4) 0.002(3) -0.015(4) -0.027(3)
C6 0.055(3) 0.047(3) 0.046(3) 0.000(2) -0.001(2) -0.014(2)
C7 0.071(3) 0.031(2) 0.060(3) 0.000(2) -0.021(3) -0.002(2)
C8 0.059(3) 0.055(3) 0.049(3) -0.010(2) -0.007(2) 0.015(2)
C9 0.041(2) 0.051(3) 0.050(3) -0.004(2) -0.004(2) 0.003(2)
C10 0.047(2) 0.034(2) 0.038(2) -0.0068(18) -0.0062(19) -0.0049(17)
C11 0.056(3) 0.048(3) 0.045(3) -0.013(2) -0.010(2) 0.005(2)
C12 0.051(3) 0.099(4) 0.050(3) -0.004(3) 0.004(2) 0.002(3)
C13 0.051(2) 0.034(2) 0.034(2) 0.003(2) -0.0057(19) 0.0065(18)
C14 0.060(3) 0.048(3) 0.045(3) 0.013(2) -0.009(2) -0.012(2)
C15 0.052(3) 0.073(4) 0.052(3) 0.018(3) 0.001(2) -0.003(3)
C16 0.048(3) 0.069(3) 0.056(3) 0.004(2) -0.012(2) 0.006(3)
C17 0.066(3) 0.056(3) 0.040(3) 0.000(3) -0.012(2) -0.005(2)
C18 0.054(3) 0.059(3) 0.033(2) 0.004(2) 0.000(2) -0.003(2)

loop_
_atom_type_symbol
_atom_type_description
_atom_type_scat_dispersion_real
_atom_type_scat_dispersion_imag
_atom_type_scat_source
C C 0.0033 0.0016 'International Tables Vol C Tables 4.2.6.8 and 6.1.1.4'
H H 0.0000 0.0000 'International Tables Vol C Tables 4.2.6.8 and 6.1.1.4'
N N 0.0061 0.0033 'International Tables Vol C Tables 4.2.6.8 and 6.1.1.4'
Cl Cl 0.1484 0.1585 'International Tables Vol C Tables 4.2.6.8 and 6.1.1.4'
Fe Fe 0.3463 0.8444 'International Tables Vol C Tables 4.2.6.8 and 6.1.1.4'

loop_
_geom_angle_atom_site_label_1
_geom_angle_atom_site_label_2
_geom_angle_atom_site_label_3
_geom_angle
_geom_angle_publ_flag
C4 Fe1 C3 40.7(3) ?
C4 Fe1 C7 117.1(2) ?
C3 Fe1 C7 109.4(3) ?
C4 Fe1 C6 149.3(3) ?
C3 Fe1 C6 116.8(3) ?
C7 Fe1 C6 40.55(18) ?
C4 Fe1 C1 67.4(2) ?
C3 Fe1 C1 67.8(3) ?
C7 Fe1 C1 170.2(3) ?
C6 Fe1 C1 131.3(2) ?
C4 Fe1 C5 40.2(2) ?
C3 Fe1 C5 67.9(3) ?
C7 Fe1 C5 149.1(2) ?
C6 Fe1 C5 169.3(2) ?
C1 Fe1 C5 39.7(2) ?
C4 Fe1 C8 109.1(3) ?
C3 Fe1 C8 131.2(3) ?
C7 Fe1 C8 40.2(2) ?
C6 Fe1 C8 68.1(2) ?
C1 Fe1 C8 148.5(3) ?
C5 Fe1 C8 116.9(2) ?
C4 Fe1 C2 68.5(3) ?
C3 Fe1 C2 41.2(3) ?
C7 Fe1 C2 132.0(3) ?
C6 Fe1 C2 109.0(3) ?
C1 Fe1 C2 39.9(3) ?
C5 Fe1 C2 67.6(3) ?
C8 Fe1 C2 170.7(3) ?
C4 Fe1 C9 130.8(3) ?
C3 Fe1 C9 169.9(3) ?
C7 Fe1 C9 68.1(2) ?
C6 Fe1 C9 68.23(19) ?
C1 Fe1 C9 116.3(2) ?
C5 Fe1 C9 108.8(2) ?
C8 Fe1 C9 40.70(18) ?
C2 Fe1 C9 147.6(3) ?
C4 Fe1 C10 169.0(3) ?
C3 Fe1 C10 148.5(3) ?
C7 Fe1 C10 68.81(17) ?
C6 Fe1 C10 40.99(16) ?
C1 Fe1 C10 108.3(2) ?
C5 Fe1 C10 130.2(2) ?
C8 Fe1 C10 68.84(17) ?
C2 Fe1 C10 115.3(3) ?
C9 Fe1 C10 40.84(17) ?
C13 N1 C12 118.6(4) yes
C13 N1 C11 121.8(4) yes
C12 N1 C11 116.6(4) ?
C5 C1 C2 109.5(6) ?
C5 C1 Fe1 70.2(3) ?
C2 C1 Fe1 70.2(3) ?
C5 C1 H1A 125.2 ?
C2 C1 H1A 125.2 ?
Fe1 C1 H1A 125.2 ?
C1 C2 C3 106.9(7) ?
C1 C2 Fe1 69.9(3) ?
C3 C2 Fe1 69.0(4) ?
C1 C2 H2A 126.6 ?
C3 C2 H2A 126.6 ?
Fe1 C2 H2A 126.6 ?
C4 C3 C2 107.3(6) ?
C4 C3 Fe1 69.6(3) ?
C2 C3 Fe1 69.7(3) ?
C4 C3 H3A 126.3 ?
C2 C3 H3A 126.3 ?
Fe1 C3 H3A 126.3 ?
C5 C4 C3 107.9(6) ?
C5 C4 Fe1 70.2(3) ?
C3 C4 Fe1 69.7(4) ?
C5 C4 H4A 126.0 ?
C3 C4 H4A 126.0 ?
Fe1 C4 H4A 126.0 ?
C1 C5 C4 108.4(6) ?
C1 C5 Fe1 70.0(3) ?
C4 C5 Fe1 69.6(3) ?
C1 C5 H5A 125.8 ?
C4 C5 H5A 125.8 ?
Fe1 C5 H5A 125.8 ?
C7 C6 C10 108.6(4) ?
C7 C6 Fe1 69.7(3) ?
C10 C6 Fe1 70.1(2) ?
C7 C6 H6A 125.7 ?
C10 C6 H6A 125.7 ?
Fe1 C6 H6A 125.7 ?
C8 C7 C6 108.5(4) ?
C8 C7 Fe1 70.1(3) ?
C6 C7 Fe1 69.8(3) ?
C8 C7 H7A 125.8 ?
C6 C7 H7A 125.8 ?
Fe1 C7 H7A 125.8 ?
C7 C8 C9 108.0(4) ?
C7 C8 Fe1 69.6(3) ?
C9 C8 Fe1 69.8(3) ?
C7 C8 H8A 126.0 ?
C9 C8 H8A 126.0 ?
Fe1 C8 H8A 126.0 ?
C8 C9 C10 108.5(4) ?
C8 C9 Fe1 69.5(3) ?
C10 C9 Fe1 69.8(2) ?
C8 C9 H9A 125.8 ?
C10 C9 H9A 125.8 ?
Fe1 C9 H9A 125.8 ?
C9 C10 C6 106.3(4) ?
C9 C10 C11 127.0(4) ?
C6 C10 C11 126.7(4) ?
C9 C10 Fe1 69.4(2) ?
C6 C10 Fe1 69.0(2) ?
C11 C10 Fe1 126.2(3) ?
N1 C11 C10 113.6(3) yes
N1 C11 H11A 108.9 ?
C10 C11 H11A 108.9 ?
N1 C11 H11B 108.9 ?
C10 C11 H11B 108.9 ?
H11A C11 H11B 107.7 ?
N1 C12 H12A 109.5 ?
N1 C12 H12B 109.5 ?
H12A C12 H12B 109.5 ?
N1 C12 H12C 109.5 ?
H12A C12 H12C 109.5 ?
H12B C12 H12C 109.5 ?
N1 C13 C18 121.3(4) ?
N1 C13 C14 122.0(4) ?
C18 C13 C14 116.7(4) ?
C15 C14 C13 121.3(4) ?
C15 C14 H14A 119.4 ?
C13 C14 H14A 119.4 ?
C14 C15 C16 120.0(5) ?
C14 C15 H15A 120.0 ?
C16 C15 H15A 120.0 ?
C17 C16 C15 120.1(5) ?
C17 C16 Cl1 119.8(4) ?
C15 C16 Cl1 120.1(4) ?
C16 C17 C18 120.5(4) ?
C16 C17 H17A 119.8 ?
C18 C17 H17A 119.8 ?
C17 C18 C13 121.5(4) ?
C17 C18 H18A 119.2 ?
C13 C18 H18A 119.2 ?

loop_
_geom_bond_atom_site_label_1
_geom_bond_atom_site_label_2
_geom_bond_distance
_geom_bond_publ_flag
Fe1 C4 2.023(5) ?
Fe1 C3 2.024(6) ?
Fe1 C7 2.026(5) ?
Fe1 C6 2.028(4) ?
Fe1 C1 2.030(5) ?
Fe1 C5 2.032(5) ?
Fe1 C8 2.033(5) ?
Fe1 C2 2.033(6) ?
Fe1 C9 2.038(4) ?
Fe1 C10 2.042(4) ?
Cl1 C16 1.750(5) ?
N1 C13 1.381(6) yes
N1 C12 1.452(6) yes
N1 C11 1.460(5) yes
C1 C5 1.380(8) ?
C1 C2 1.387(9) ?
C1 H1A 0.9800 ?
C2 C3 1.429(10) ?
C2 H2A 0.9800 ?
C3 C4 1.406(10) ?
C3 H3A 0.9800 ?
C4 C5 1.394(8) ?
C4 H4A 0.9800 ?
C5 H5A 0.9800 ?
C6 C7 1.405(7) ?
C6 C10 1.425(6) ?
C6 H6A 0.9800 ?
C7 C8 1.396(7) ?
C7 H7A 0.9800 ?
C8 C9 1.415(6) ?
C8 H8A 0.9800 ?
C9 C10 1.424(6) ?
C9 H9A 0.9800 ?
C10 C11 1.501(6) ?
C11 H11A 0.9700 ?
C11 H11B 0.9700 ?
C12 H12A 0.9600 ?
C12 H12B 0.9600 ?
C12 H12C 0.9600 ?
C13 C18 1.401(6) ?
C13 C14 1.402(6) ?
C14 C15 1.373(7) ?
C14 H14A 0.9300 ?
C15 C16 1.380(7) ?
C15 H15A 0.9300 ?
C16 C17 1.361(7) ?
C17 C18 1.367(6) ?
C17 H17A 0.9300 ?
C18 H18A 0.9300 ?

loop_
_geom_torsion_atom_site_label_1
_geom_torsion_atom_site_label_2
_geom_torsion_atom_site_label_3
_geom_torsion_atom_site_label_4
_geom_torsion
_geom_torsion_publ_flag
C4 Fe1 C1 C5 37.5(4) ?
C3 Fe1 C1 C5 81.6(5) ?
C7 Fe1 C1 C5 157.1(12) ?
C6 Fe1 C1 C5 -171.6(3) ?
C8 Fe1 C1 C5 -52.5(6) ?
C2 Fe1 C1 C5 120.5(6) ?
C9 Fe1 C1 C5 -88.2(4) ?
C10 Fe1 C1 C5 -131.7(4) ?
C4 Fe1 C1 C2 -83.0(5) ?
C3 Fe1 C1 C2 -38.9(4) ?
C7 Fe1 C1 C2 36.6(15) ?
C6 Fe1 C1 C2 67.9(5) ?
C5 Fe1 C1 C2 -120.5(6) ?
C8 Fe1 C1 C2 -173.0(4) ?
C9 Fe1 C1 C2 151.3(4) ?
C10 Fe1 C1 C2 107.8(4) ?
C5 C1 C2 C3 0.0(7) ?
Fe1 C1 C2 C3 59.4(4) ?
C5 C1 C2 Fe1 -59.4(4) ?
C4 Fe1 C2 C1 80.1(4) ?
C3 Fe1 C2 C1 118.1(6) ?
C7 Fe1 C2 C1 -172.2(3) ?
C6 Fe1 C2 C1 -132.6(4) ?
C5 Fe1 C2 C1 36.6(4) ?
C8 Fe1 C2 C1 157.1(14) ?
C9 Fe1 C2 C1 -53.5(7) ?
C10 Fe1 C2 C1 -88.7(4) ?
C4 Fe1 C2 C3 -38.0(4) ?
C7 Fe1 C2 C3 69.7(5) ?
C6 Fe1 C2 C3 109.3(5) ?
C1 Fe1 C2 C3 -118.1(6) ?
C5 Fe1 C2 C3 -81.5(5) ?
C8 Fe1 C2 C3 39.0(17) ?
C9 Fe1 C2 C3 -171.6(5) ?
C10 Fe1 C2 C3 153.2(4) ?
C1 C2 C3 C4 -0.2(7) ?
Fe1 C2 C3 C4 59.8(4) ?
C1 C2 C3 Fe1 -60.0(4) ?
C7 Fe1 C3 C4 109.3(4) ?
C6 Fe1 C3 C4 152.9(4) ?
C1 Fe1 C3 C4 -80.7(4) ?
C5 Fe1 C3 C4 -37.6(4) ?
C8 Fe1 C3 C4 69.4(5) ?
C2 Fe1 C3 C4 -118.4(6) ?
C9 Fe1 C3 C4 35.2(15) ?
C10 Fe1 C3 C4 -169.7(3) ?
C4 Fe1 C3 C2 118.4(6) ?
C7 Fe1 C3 C2 -132.3(4) ?
C6 Fe1 C3 C2 -88.7(5) ?
C1 Fe1 C3 C2 37.7(4) ?
C5 Fe1 C3 C2 80.7(4) ?
C8 Fe1 C3 C2 -172.2(4) ?
C9 Fe1 C3 C2 153.6(12) ?
C10 Fe1 C3 C2 -51.4(7) ?
C2 C3 C4 C5 0.3(7) ?
Fe1 C3 C4 C5 60.1(4) ?
C2 C3 C4 Fe1 -59.8(4) ?
C3 Fe1 C4 C5 -118.8(6) ?
C7 Fe1 C4 C5 152.5(4) ?
C6 Fe1 C4 C5 -171.5(4) ?
C1 Fe1 C4 C5 -37.0(4) ?
C8 Fe1 C4 C5 109.4(4) ?
C2 Fe1 C4 C5 -80.2(5) ?
C9 Fe1 C4 C5 68.9(5) ?
C10 Fe1 C4 C5 32.0(15) ?
C7 Fe1 C4 C3 -88.7(5) ?
C6 Fe1 C4 C3 -52.8(7) ?
C1 Fe1 C4 C3 81.7(5) ?
C5 Fe1 C4 C3 118.8(6) ?
C8 Fe1 C4 C3 -131.8(4) ?
C2 Fe1 C4 C3 38.5(4) ?
C9 Fe1 C4 C3 -172.3(4) ?
C10 Fe1 C4 C3 150.8(11) ?
C2 C1 C5 C4 0.1(6) ?
Fe1 C1 C5 C4 -59.2(4) ?
C2 C1 C5 Fe1 59.3(4) ?
C3 C4 C5 C1 -0.2(7) ?
Fe1 C4 C5 C1 59.5(4) ?
C3 C4 C5 Fe1 -59.8(4) ?
C4 Fe1 C5 C1 -119.5(6) ?
C3 Fe1 C5 C1 -81.5(5) ?
C7 Fe1 C5 C1 -172.6(4) ?
C6 Fe1 C5 C1 36.5(14) ?
C8 Fe1 C5 C1 152.3(4) ?
C2 Fe1 C5 C1 -36.7(4) ?
C9 Fe1 C5 C1 108.8(4) ?
C10 Fe1 C5 C1 68.1(5) ?
C3 Fe1 C5 C4 38.1(5) ?
C7 Fe1 C5 C4 -53.1(7) ?
C6 Fe1 C5 C4 156.0(12) ?
C1 Fe1 C5 C4 119.5(6) ?
C8 Fe1 C5 C4 -88.2(5) ?
C2 Fe1 C5 C4 82.8(5) ?
C9 Fe1 C5 C4 -131.7(5) ?
C10 Fe1 C5 C4 -172.4(4) ?
C4 Fe1 C6 C7 -53.5(6) ?
C3 Fe1 C6 C7 -89.0(4) ?
C1 Fe1 C6 C7 -172.2(3) ?
C5 Fe1 C6 C7 157.4(12) ?
C8 Fe1 C6 C7 37.3(3) ?
C2 Fe1 C6 C7 -133.2(4) ?
C9 Fe1 C6 C7 81.3(3) ?
C10 Fe1 C6 C7 119.8(4) ?
C4 Fe1 C6 C10 -173.3(5) ?
C3 Fe1 C6 C10 151.1(4) ?
C7 Fe1 C6 C10 -119.8(4) ?
C1 Fe1 C6 C10 68.0(4) ?
C5 Fe1 C6 C10 37.6(13) ?
C8 Fe1 C6 C10 -82.5(3) ?
C2 Fe1 C6 C10 107.0(3) ?
C9 Fe1 C6 C10 -38.5(2) ?
C10 C6 C7 C8 -0.3(5) ?
Fe1 C6 C7 C8 -59.7(3) ?
C10 C6 C7 Fe1 59.4(3) ?
C4 Fe1 C7 C8 -88.0(4) ?
C3 Fe1 C7 C8 -131.7(4) ?
C6 Fe1 C7 C8 119.5(4) ?
C1 Fe1 C7 C8 156.5(12) ?
C5 Fe1 C7 C8 -52.5(5) ?
C2 Fe1 C7 C8 -172.6(4) ?
C9 Fe1 C7 C8 37.8(3) ?
C10 Fe1 C7 C8 81.9(3) ?
C4 Fe1 C7 C6 152.5(4) ?
C3 Fe1 C7 C6 108.8(4) ?
C1 Fe1 C7 C6 37.0(14) ?
C5 Fe1 C7 C6 -172.0(4) ?
C8 Fe1 C7 C6 -119.5(4) ?
C2 Fe1 C7 C6 67.9(4) ?
C9 Fe1 C7 C6 -81.7(3) ?
C10 Fe1 C7 C6 -37.6(3) ?
C6 C7 C8 C9 -0.1(5) ?
Fe1 C7 C8 C9 -59.5(3) ?
C6 C7 C8 Fe1 59.4(3) ?
C4 Fe1 C8 C7 109.7(4) ?
C3 Fe1 C8 C7 69.5(5) ?
C6 Fe1 C8 C7 -37.6(3) ?
C1 Fe1 C8 C7 -172.5(4) ?
C5 Fe1 C8 C7 152.8(3) ?
C2 Fe1 C8 C7 36.1(16) ?
C9 Fe1 C8 C7 -119.2(4) ?
C10 Fe1 C8 C7 -81.8(3) ?
C4 Fe1 C8 C9 -131.1(4) ?
C3 Fe1 C8 C9 -171.3(4) ?
C7 Fe1 C8 C9 119.2(4) ?
C6 Fe1 C8 C9 81.6(3) ?
C1 Fe1 C8 C9 -53.3(5) ?
C5 Fe1 C8 C9 -88.0(3) ?
C2 Fe1 C8 C9 155.3(15) ?
C10 Fe1 C8 C9 37.4(3) ?
C7 C8 C9 C10 0.3(5) ?
Fe1 C8 C9 C10 -59.0(3) ?
C7 C8 C9 Fe1 59.4(3) ?
C4 Fe1 C9 C8 70.2(4) ?
C3 Fe1 C9 C8 40.4(14) ?
C7 Fe1 C9 C8 -37.4(3) ?
C6 Fe1 C9 C8 -81.3(3) ?
C1 Fe1 C9 C8 152.1(3) ?
C5 Fe1 C9 C8 109.7(3) ?
C2 Fe1 C9 C8 -172.7(5) ?
C10 Fe1 C9 C8 -119.9(4) ?
C4 Fe1 C9 C10 -169.9(3) ?
C3 Fe1 C9 C10 160.3(13) ?
C7 Fe1 C9 C10 82.5(3) ?
C6 Fe1 C9 C10 38.7(3) ?
C1 Fe1 C9 C10 -87.9(3) ?
C5 Fe1 C9 C10 -130.4(3) ?
C8 Fe1 C9 C10 119.9(4) ?
C2 Fe1 C9 C10 -52.8(6) ?
C8 C9 C10 C6 -0.5(5) ?
Fe1 C9 C10 C6 -59.3(3) ?
C8 C9 C10 C11 179.4(4) ?
Fe1 C9 C10 C11 120.5(4) ?
C8 C9 C10 Fe1 58.8(3) ?
C7 C6 C10 C9 0.5(5) ?
Fe1 C6 C10 C9 59.6(3) ?
C7 C6 C10 C11 -179.4(4) ?
Fe1 C6 C10 C11 -120.2(4) ?
C7 C6 C10 Fe1 -59.2(3) ?
C4 Fe1 C10 C9 44.0(12) ?
C3 Fe1 C10 C9 -173.5(5) ?
C7 Fe1 C10 C9 -80.6(3) ?
C6 Fe1 C10 C9 -117.8(4) ?
C1 Fe1 C10 C9 109.3(3) ?
C5 Fe1 C10 C9 70.7(4) ?
C8 Fe1 C10 C9 -37.3(3) ?
C2 Fe1 C10 C9 151.8(4) ?
C4 Fe1 C10 C6 161.9(12) ?
C3 Fe1 C10 C6 -55.6(5) ?
C7 Fe1 C10 C6 37.2(3) ?
C1 Fe1 C10 C6 -132.9(3) ?
C5 Fe1 C10 C6 -171.5(3) ?
C8 Fe1 C10 C6 80.5(3) ?
C2 Fe1 C10 C6 -90.3(4) ?
C9 Fe1 C10 C6 117.8(4) ?
C4 Fe1 C10 C11 -77.4(13) ?
C3 Fe1 C10 C11 65.1(6) ?
C7 Fe1 C10 C11 158.0(4) ?
C6 Fe1 C10 C11 120.7(5) ?
C1 Fe1 C10 C11 -12.1(5) ?
C5 Fe1 C10 C11 -50.8(5) ?
C8 Fe1 C10 C11 -158.7(4) ?
C2 Fe1 C10 C11 30.4(5) ?
C9 Fe1 C10 C11 -121.4(5) ?
C13 N1 C11 C10 -78.6(5) ?
C12 N1 C11 C10 81.6(5) ?
C9 C10 C11 N1 107.7(5) ?
C6 C10 C11 N1 -72.4(5) ?
Fe1 C10 C11 N1 -161.9(3) ?
C12 N1 C13 C18 10.0(6) ?
C11 N1 C13 C18 169.8(4) ?
C12 N1 C13 C14 -171.0(4) yes
C11 N1 C13 C14 -11.2(6) yes
N1 C13 C14 C15 -179.0(4) ?
C18 C13 C14 C15 0.1(6) ?
C13 C14 C15 C16 -0.2(7) ?
C14 C15 C16 C17 0.7(7) ?
C14 C15 C16 Cl1 -177.6(4) ?
C15 C16 C17 C18 -1.1(8) ?
Cl1 C16 C17 C18 177.2(4) ?
C16 C17 C18 C13 1.0(7) ?
N1 C13 C18 C17 178.5(4) ?
C14 C13 C18 C17 -0.5(6) ?
